data_4130683
loop_
_publ_author_name
'Touge, Taichiro'
'Nara, Hideki'
'Fujiwhara, Mitsuhiko'
'Kayaki, Yoshihito'
'Ikariya, Takao'

_publ_section_title
;
 Efficient Access to Chiral Benzhydrols via Asymmetric Transfer
 Hydrogenation of Unsymmetrical Benzophenones with Bifunctional
 Oxo-Tethered Ruthenium Catalysts.
;
_journal_issue 32
_journal_name_full 'Journal of the American Chemical Society'
_journal_page_first 10084
_journal_page_last 10087
_journal_paper_doi 10.1021/jacs.6b05738
_journal_volume 138
_journal_year 2016
_chemical_absolute_configuration 'CHOOSE rm ad rmad syn or unk'
_chemical_formula_moiety 'C32 H27 Cl2 F4 N O5 S'
_chemical_formula_sum 'C32 H27 Cl2 F4 N O5 S'
_chemical_formula_weight 684.53
_space_group_IT_number 5
_space_group_name_Hall 'C 2y'
_space_group_name_H-M_alt 'C 1 2 1'
_symmetry_cell_setting monoclinic
_symmetry_Int_Tables_number 5
_symmetry_space_group_name_Hall 'C 2y'
_symmetry_space_group_name_H-M 'C 1 2 1'
_atom_sites_solution_hydrogens geom
_atom_sites_solution_primary direct
_atom_sites_solution_secondary difmap
_cell_angle_alpha 90.0000
_cell_angle_beta 126.078(3)
_cell_angle_gamma 90.0000
_cell_formula_units_Z 4
_cell_length_a 24.814(7)
_cell_length_b 7.7307(17)
_cell_length_c 19.580(5)
_cell_measurement_reflns_used 5046
_cell_measurement_temperature 93
_cell_measurement_theta_max 27.49
_cell_measurement_theta_min 3.13
_cell_volume 3035.7(13)
_computing_cell_refinement CrystalClear
_computing_data_collection 'CrystalClear (Rigaku Inc., 2008)'
_computing_data_reduction CrystalClear
_computing_molecular_graphics 'CrystalStructure 4.0'
_computing_publication_material 'CrystalStructure 4.0 (Rigaku, 2010)'
_computing_structure_refinement 'CRYSTALS (Carruthers, et al., 1999)'
_computing_structure_solution 'SIR2002 (Burla, et al., 2003)'
_diffrn_ambient_temperature 93
_diffrn_detector_area_resol_mean 7.111
_diffrn_measured_fraction_theta_full 0.996
_diffrn_measured_fraction_theta_max 0.996
_diffrn_measurement_device_type 'Rigaku Saturn724'
_diffrn_measurement_method \w
_diffrn_radiation_type 'Mo K\a'
_diffrn_radiation_wavelength 0.71075
_diffrn_reflns_av_R_equivalents 0.0425
_diffrn_reflns_limit_h_max 26
_diffrn_reflns_limit_h_min -32
_diffrn_reflns_limit_k_max 10
_diffrn_reflns_limit_k_min -8
_diffrn_reflns_limit_l_max 25
_diffrn_reflns_limit_l_min -25
_diffrn_reflns_number 12547
_diffrn_reflns_theta_full 27.49
_diffrn_reflns_theta_max 27.48
_diffrn_standards_number 0
_exptl_absorpt_coefficient_mu 0.350
_exptl_absorpt_correction_T_max 0.983
_exptl_absorpt_correction_T_min 0.676
_exptl_absorpt_correction_type multi-scan
_exptl_absorpt_process_details 'REQAB (Rigaku, 1998)'
_exptl_crystal_colour colorless
_exptl_crystal_density_diffrn 1.498
_exptl_crystal_density_method 'not measured'
_exptl_crystal_description prism
_exptl_crystal_F_000 1408.00
_exptl_crystal_size_max 0.200
_exptl_crystal_size_mid 0.060
_exptl_crystal_size_min 0.050
_refine_diff_density_max 0.659
_refine_diff_density_min -0.543
_refine_ls_abs_structure_details 'Flack, H. D. (1983), Acta Cryst. A39, 876-881.  2689 Friedel Pairs'
_refine_ls_abs_structure_Flack -0.03(5)
_refine_ls_extinction_method none
_refine_ls_goodness_of_fit_ref 1.000
_refine_ls_hydrogen_treatment constr
_refine_ls_number_parameters 434
_refine_ls_number_reflns 6422
_refine_ls_R_factor_gt 0.0385
_refine_ls_shift/su_max 0.007
_refine_ls_structure_factor_coef Fsqd
_refine_ls_weighting_details 'w = 1/[0.0005Fo^2^ + 0.5680\s(Fo^2^)]/(4Fo^2^)'
_refine_ls_weighting_scheme calc
_refine_ls_wR_factor_ref 0.0906
_reflns_number_gt 4771
_reflns_number_total 6422
_reflns_threshold_expression F^2^>2.0\s(F^2^)
_cod_data_source_file ja6b05738_si_005.cif
_cod_data_source_block 2-F-3-CF3benzhydrolv2
_cod_database_code 4130683

loop_
_symmetry_equiv_pos_site_id
_symmetry_equiv_pos_as_xyz
1 +X,+Y,+Z
2 -X,+Y,-Z
3 1/2+X,1/2+Y,+Z
4 1/2-X,1/2+Y,-Z

loop_
_atom_site_label
_atom_site_type_symbol
_atom_site_fract_x
_atom_site_fract_y
_atom_site_fract_z
_atom_site_U_iso_or_equiv
_atom_site_adp_type
_atom_site_occupancy
_atom_site_symmetry_multiplicity
_atom_site_calc_flag
_atom_site_refinement_flags
Cl1 Cl 0.68443(3) 0.53888(11) 0.15392(4) 0.0348(2) Uani 1.0 4 d .
Cl2 Cl 0.76813(3) 0.60525(10) 0.35066(4) 0.0327(2) Uani 1.0 4 d .
S1 S 0.96083(3) 0.13272(9) 0.35760(4) 0.01767(15) Uani 1.0 4 d .
F1 F 0.92948(7) 0.4782(3) -0.04164(9) 0.0307(5) Uani 1.0 4 d .
F2 F 0.88946(9) 0.6917(3) -0.17790(12) 0.0468(6) Uani 1.0 4 d .
F3 F 0.87542(11) 0.4287(3) -0.21775(13) 0.0612(8) Uani 1.0 4 d .
F4 F 0.79637(9) 0.6122(4) -0.28949(11) 0.0797(8) Uani 1.0 4 d .
O1 O 0.86605(8) 0.4046(3) 0.10948(11) 0.0259(5) Uani 1.0 4 d .
O2 O 0.96540(9) 0.4950(3) 0.22447(11) 0.0270(6) Uani 1.0 4 d .
O3 O 1.02080(9) 0.5943(3) 0.42233(11) 0.0260(5) Uani 1.0 4 d .
O4 O 0.92451(8) 0.1417(3) 0.39337(11) 0.0249(5) Uani 1.0 4 d .
O5 O 0.92303(8) 0.1056(3) 0.26905(11) 0.0265(5) Uani 1.0 4 d .
N1 N 1.00777(10) 0.3142(3) 0.38340(12) 0.0146(5) Uani 1.0 4 d .
C1 C 0.89558(13) 0.3774(4) 0.06474(16) 0.0232(8) Uani 1.0 4 d .
C2 C 0.84339(12) 0.4306(4) -0.02640(16) 0.0237(7) Uani 1.0 4 d .
C3 C 0.86343(13) 0.4777(4) -0.07634(17) 0.0251(7) Uani 1.0 4 d .
C4 C 0.81903(13) 0.5206(4) -0.16087(16) 0.0287(8) Uani 1.0 4 d .
C5 C 0.75114(14) 0.5182(5) -0.19741(17) 0.0354(8) Uani 1.0 4 d .
C6 C 0.72975(14) 0.4691(4) -0.14876(18) 0.0343(9) Uani 1.0 4 d .
C7 C 0.77546(13) 0.4269(4) -0.06427(17) 0.0309(8) Uani 1.0 4 d .
C8 C 0.84487(15) 0.5636(5) -0.21143(17) 0.0379(9) Uani 1.0 4 d .
C9 C 0.91508(13) 0.1874(4) 0.07105(15) 0.0242(7) Uani 1.0 4 d .
C10 C 0.97094(13) 0.1464(4) 0.07399(16) 0.0275(8) Uani 1.0 4 d .
C11 C 0.98892(14) -0.0255(4) 0.07864(17) 0.0317(9) Uani 1.0 4 d .
C12 C 0.95194(17) -0.1535(5) 0.0800(2) 0.0425(10) Uani 1.0 4 d .
C13 C 0.89605(17) -0.1145(5) 0.0761(2) 0.0409(10) Uani 1.0 4 d .
C14 C 0.87780(14) 0.0587(5) 0.07151(17) 0.0336(8) Uani 1.0 4 d .
C15 C 0.90740(13) 0.4598(4) 0.19010(15) 0.0210(7) Uani 1.0 4 d .
C16 C 0.87201(12) 0.4833(4) 0.23001(16) 0.0211(7) Uani 1.0 4 d .
C17 C 0.80276(12) 0.4957(4) 0.18052(16) 0.0240(7) Uani 1.0 4 d .
C18 C 0.77039(12) 0.5293(4) 0.21728(16) 0.0246(7) Uani 1.0 4 d .
C19 C 0.80711(12) 0.5574(4) 0.30358(16) 0.0231(7) Uani 1.0 4 d .
C20 C 0.87651(12) 0.5450(4) 0.35368(16) 0.0204(7) Uani 1.0 4 d .
C21 C 0.90871(12) 0.5027(3) 0.31748(15) 0.0183(7) Uani 1.0 4 d .
C22 C 0.98365(12) 0.4786(3) 0.37788(15) 0.0173(7) Uani 1.0 4 d .
C23 C 1.08014(11) 0.2808(4) 0.44429(15) 0.0164(6) Uani 1.0 4 d .
C24 C 1.12627(13) 0.3697(4) 0.42568(17) 0.0222(7) Uani 1.0 4 d .
C25 C 1.16630(12) 0.2158(4) 0.42758(16) 0.0224(7) Uani 1.0 4 d .
C26 C 1.20855(12) 0.1433(5) 0.51790(16) 0.0294(8) Uani 1.0 4 d .
C27 C 1.15717(11) 0.0426(4) 0.52419(16) 0.0247(7) Uani 1.0 4 d .
C28 C 1.09106(11) 0.0858(3) 0.43834(14) 0.0171(7) Uani 1.0 4 d .
C29 C 1.02899(12) -0.0122(4) 0.41552(17) 0.0227(7) Uani 1.0 4 d .
C30 C 1.11180(12) 0.0768(4) 0.37719(16) 0.0221(7) Uani 1.0 4 d .
C31 C 1.05875(12) 0.1245(4) 0.28534(15) 0.0261(7) Uani 1.0 4 d .
C32 C 1.13817(14) -0.1017(4) 0.3767(2) 0.0336(9) Uani 1.0 4 d .
H1 H 0.9350 0.4511 0.0891 0.0296 Uiso 1.0 4 calc R
H2 H 0.7206 0.5471 -0.2541 0.0377 Uiso 1.0 4 calc R
H3 H 0.6844 0.4649 -0.1729 0.0384 Uiso 1.0 4 calc R
H4 H 0.7602 0.3965 -0.0324 0.0364 Uiso 1.0 4 calc R
H5 H 0.9958 0.2346 0.0727 0.0345 Uiso 1.0 4 calc R
H6 H 1.0264 -0.0537 0.0809 0.0397 Uiso 1.0 4 calc R
H7 H 0.9642 -0.2687 0.0838 0.0495 Uiso 1.0 4 calc R
H8 H 0.8705 -0.2018 0.0766 0.0476 Uiso 1.0 4 calc R
H9 H 0.8397 0.0862 0.0678 0.0400 Uiso 1.0 4 calc R
H10 H 0.7783 0.4818 0.1223 0.0292 Uiso 1.0 4 calc R
H11 H 0.9011 0.5635 0.4116 0.0257 Uiso 1.0 4 calc R
H12 H 1.0950 0.3094 0.5017 0.0193 Uiso 1.0 4 calc R
H13 H 1.1004 0.4240 0.3704 0.0283 Uiso 1.0 4 calc R
H14 H 1.1553 0.4549 0.4683 0.0281 Uiso 1.0 4 calc R
H15 H 1.1919 0.2412 0.4052 0.0282 Uiso 1.0 4 calc R
H16 H 1.2430 0.0668 0.5262 0.0343 Uiso 1.0 4 calc R
H17 H 1.2290 0.2366 0.5588 0.0343 Uiso 1.0 4 calc R
H18 H 1.1653 -0.0811 0.5296 0.0290 Uiso 1.0 4 calc R
H19 H 1.1567 0.0832 0.5707 0.0289 Uiso 1.0 4 calc R
H20 H 1.0399 -0.0508 0.4695 0.0282 Uiso 1.0 4 calc R
H21 H 1.0277 -0.1135 0.3853 0.0281 Uiso 1.0 4 calc R
H22 H 1.0243 0.0384 0.2601 0.0318 Uiso 1.0 4 calc R
H23 H 1.0399 0.2352 0.2823 0.0323 Uiso 1.0 4 calc R
H24 H 1.0785 0.1294 0.2554 0.0323 Uiso 1.0 4 calc R
H25 H 1.1059 -0.1883 0.3645 0.0412 Uiso 1.0 4 calc R
H26 H 1.1458 -0.1042 0.3339 0.0414 Uiso 1.0 4 calc R
H27 H 1.1792 -0.1246 0.4308 0.0415 Uiso 1.0 4 calc R

loop_
_atom_site_aniso_label
_atom_site_aniso_U_11
_atom_site_aniso_U_22
_atom_site_aniso_U_33
_atom_site_aniso_U_12
_atom_site_aniso_U_13
_atom_site_aniso_U_23
Cl1 0.0212(4) 0.0520(5) 0.0323(4) 0.0119(4) 0.0164(3) 0.0080(4)
Cl2 0.0326(4) 0.0425(5) 0.0343(4) 0.0095(4) 0.0260(4) 0.0018(4)
S1 0.0137(3) 0.0147(3) 0.0238(3) -0.0010(3) 0.0106(3) -0.0012(3)
F1 0.0189(8) 0.0478(11) 0.0243(8) 0.0016(8) 0.0121(7) 0.0040(8)
F2 0.0465(11) 0.0481(13) 0.0457(11) -0.0138(10) 0.0271(10) -0.0001(10)
F3 0.0974(18) 0.0536(14) 0.0727(15) -0.0094(13) 0.0724(15) -0.0115(12)
F4 0.0474(12) 0.141(3) 0.0252(10) -0.0216(15) 0.0073(9) 0.0308(14)
O1 0.0187(9) 0.0434(12) 0.0189(9) 0.0032(9) 0.0128(8) -0.0005(9)
O2 0.0222(10) 0.0378(12) 0.0209(9) 0.0027(9) 0.0127(8) 0.0070(9)
O3 0.0299(10) 0.0153(11) 0.0312(10) -0.0019(8) 0.0170(9) -0.0031(8)
O4 0.0212(9) 0.0224(10) 0.0374(11) 0.0018(9) 0.0208(9) 0.0054(9)
O5 0.0191(9) 0.0265(11) 0.0249(10) -0.0030(8) 0.0079(8) -0.0077(9)
N1 0.0128(10) 0.0122(11) 0.0184(10) -0.0007(8) 0.0090(9) -0.0013(8)
C1 0.0176(14) 0.0369(17) 0.0197(13) 0.0016(12) 0.0135(12) -0.0013(12)
C2 0.0176(14) 0.0298(16) 0.0217(13) 0.0032(12) 0.0105(12) 0.0016(12)
C3 0.0192(13) 0.0293(16) 0.0230(13) -0.0004(12) 0.0103(11) -0.0006(12)
C4 0.0271(15) 0.0345(17) 0.0208(13) -0.0019(13) 0.0120(12) 0.0034(12)
C5 0.0306(16) 0.044(2) 0.0198(14) 0.0037(15) 0.0082(13) 0.0056(14)
C6 0.0198(14) 0.045(2) 0.0311(16) 0.0067(14) 0.0111(13) 0.0061(15)
C7 0.0227(15) 0.0400(18) 0.0286(15) 0.0058(13) 0.0144(13) 0.0066(14)
C8 0.0371(17) 0.047(2) 0.0210(14) -0.0106(16) 0.0123(13) 0.0049(14)
C9 0.0200(14) 0.0396(18) 0.0121(12) 0.0047(12) 0.0090(11) 0.0012(12)
C10 0.0272(15) 0.0358(17) 0.0237(13) 0.0049(14) 0.0174(12) 0.0041(13)
C11 0.0317(17) 0.0427(19) 0.0249(15) 0.0130(15) 0.0191(13) 0.0048(14)
C12 0.052(3) 0.036(2) 0.0362(18) 0.0090(16) 0.0239(17) -0.0013(15)
C13 0.039(2) 0.038(2) 0.0416(19) -0.0027(16) 0.0215(17) -0.0007(15)
C14 0.0253(15) 0.048(2) 0.0276(15) -0.0015(15) 0.0154(13) 0.0001(14)
C15 0.0210(14) 0.0239(15) 0.0182(13) 0.0079(12) 0.0115(12) 0.0070(11)
C16 0.0228(13) 0.0216(14) 0.0230(13) 0.0074(11) 0.0157(12) 0.0075(11)
C17 0.0210(13) 0.0318(16) 0.0201(13) 0.0089(12) 0.0126(11) 0.0040(12)
C18 0.0208(13) 0.0272(16) 0.0260(14) 0.0084(12) 0.0139(12) 0.0103(12)
C19 0.0291(14) 0.0217(14) 0.0284(14) 0.0086(12) 0.0225(12) 0.0069(12)
C20 0.0250(13) 0.0179(13) 0.0211(13) 0.0037(11) 0.0150(11) 0.0037(11)
C21 0.0213(13) 0.0135(13) 0.0209(12) 0.0036(10) 0.0129(11) 0.0029(10)
C22 0.0227(13) 0.0142(13) 0.0187(12) 0.0031(11) 0.0143(11) 0.0018(11)
C23 0.0135(12) 0.0181(14) 0.0167(12) -0.0002(11) 0.0083(11) -0.0004(11)
C24 0.0186(13) 0.0244(15) 0.0272(14) -0.0058(11) 0.0155(12) -0.0015(12)
C25 0.0146(13) 0.0313(16) 0.0250(14) -0.0033(11) 0.0136(12) -0.0019(12)
C26 0.0143(13) 0.0442(18) 0.0271(14) 0.0035(14) 0.0107(11) -0.0013(15)
C27 0.0183(13) 0.0314(16) 0.0226(13) 0.0059(12) 0.0111(11) 0.0040(12)
C28 0.0107(11) 0.0188(14) 0.0197(12) 0.0030(10) 0.0078(10) 0.0020(10)
C29 0.0224(14) 0.0128(13) 0.0346(15) 0.0040(11) 0.0177(12) 0.0046(12)
C30 0.0196(13) 0.0250(15) 0.0262(13) 0.0030(11) 0.0161(12) 0.0009(11)
C31 0.0228(13) 0.0359(17) 0.0217(13) 0.0040(14) 0.0143(11) -0.0012(13)
C32 0.0280(16) 0.0328(17) 0.0428(18) 0.0074(13) 0.0224(15) -0.0049(14)

loop_
_atom_type_symbol
_atom_type_description
_atom_type_scat_dispersion_real
_atom_type_scat_dispersion_imag
_atom_type_scat_source
C C 0.0033 0.0016
;
International Tables for Crystallography
(1992, Vol. C, Tables 4.2.6.8 and 6.1.1.4)
;
H H 0.0000 0.0000
;
International Tables for Crystallography
(1992, Vol. C, Table 6.1.1.4)
;
Cl Cl 0.1484 0.1585
;
International Tables for Crystallography
(1992, Vol. C, Tables 4.2.6.8 and 6.1.1.4)
;
F F 0.0171 0.0103
;
International Tables for Crystallography
(1992, Vol. C, Tables 4.2.6.8 and 6.1.1.4)
;
N N 0.0061 0.0033
;
International Tables for Crystallography
(1992, Vol. C, Tables 4.2.6.8 and 6.1.1.4)
;
O O 0.0106 0.0060
;
International Tables for Crystallography
(1992, Vol. C, Tables 4.2.6.8 and 6.1.1.4)
;
S S 0.1246 0.1234
;
International Tables for Crystallography
(1992, Vol. C, Tables 4.2.6.8 and 6.1.1.4)
;

loop_
_geom_angle_atom_site_label_1
_geom_angle_atom_site_label_2
_geom_angle_atom_site_label_3
_geom_angle
_geom_angle_publ_flag
O4 S1 O5 116.82(12) yes
O4 S1 N1 109.45(14) yes
O4 S1 C29 110.85(16) yes
O5 S1 N1 109.22(13) yes
O5 S1 C29 112.54(14) yes
N1 S1 C29 95.92(12) yes
C1 O1 C15 116.5(3) yes
S1 N1 C22 123.1(2) yes
S1 N1 C23 112.92(16) yes
C22 N1 C23 119.19(18) yes
O1 C1 C2 106.6(3) yes
O1 C1 C9 109.8(3) yes
C2 C1 C9 111.4(3) yes
C1 C2 C3 119.3(3) yes
C1 C2 C7 123.3(4) yes
C3 C2 C7 117.3(3) yes
F1 C3 C2 118.6(3) yes
F1 C3 C4 118.4(4) yes
C2 C3 C4 123.0(3) yes
C3 C4 C5 118.9(4) yes
C3 C4 C8 119.6(3) yes
C5 C4 C8 121.5(3) yes
C4 C5 C6 119.2(3) yes
C5 C6 C7 120.6(3) yes
C2 C7 C6 121.1(4) yes
F2 C8 F3 105.9(3) yes
F2 C8 F4 106.5(3) yes
F2 C8 C4 113.1(3) yes
F3 C8 F4 107.1(3) yes
F3 C8 C4 112.0(3) yes
F4 C8 C4 111.9(3) yes
C1 C9 C10 118.9(3) yes
C1 C9 C14 121.2(4) yes
C10 C9 C14 119.9(3) yes
C9 C10 C11 119.7(4) yes
C10 C11 C12 120.2(4) yes
C11 C12 C13 120.6(4) yes
C12 C13 C14 119.4(4) yes
C9 C14 C13 120.3(4) yes
O1 C15 O2 124.0(4) yes
O1 C15 C16 112.0(3) yes
O2 C15 C16 123.9(3) yes
C15 C16 C17 120.7(3) yes
C15 C16 C21 119.7(3) yes
C17 C16 C21 119.5(4) yes
C16 C17 C18 120.5(3) yes
Cl1 C18 C17 119.00(19) yes
Cl1 C18 C19 121.1(3) yes
C17 C18 C19 119.9(3) yes
Cl2 C19 C18 120.8(3) yes
Cl2 C19 C20 119.2(3) yes
C18 C19 C20 120.0(4) yes
C19 C20 C21 120.1(3) yes
C16 C21 C20 119.8(3) yes
C16 C21 C22 123.9(4) yes
C20 C21 C22 116.2(3) yes
O3 C22 N1 120.8(2) yes
O3 C22 C21 122.4(3) yes
N1 C22 C21 116.72(19) yes
N1 C23 C24 116.5(3) yes
N1 C23 C28 107.00(17) yes
C24 C23 C28 103.2(3) yes
C23 C24 C25 102.0(3) yes
C24 C25 C26 107.7(3) yes
C24 C25 C30 102.3(3) yes
C26 C25 C30 103.2(3) yes
C25 C26 C27 103.8(2) yes
C26 C27 C28 101.5(3) yes
C23 C28 C27 104.45(18) yes
C23 C28 C29 108.3(3) yes
C23 C28 C30 104.6(3) yes
C27 C28 C29 116.9(3) yes
C27 C28 C30 102.0(3) yes
C29 C28 C30 119.0(2) yes
S1 C29 C28 106.93(18) yes
C25 C30 C28 92.3(3) yes
C25 C30 C31 114.1(3) yes
C25 C30 C32 114.5(3) yes
C28 C30 C31 116.7(3) yes
C28 C30 C32 112.4(3) yes
C31 C30 C32 106.7(3) yes
O1 C1 H1 109.616 no
C2 C1 H1 109.328 no
C9 C1 H1 109.975 no
C4 C5 H2 120.095 no
C6 C5 H2 120.710 no
C5 C6 H3 119.881 no
C7 C6 H3 119.550 no
C2 C7 H4 119.551 no
C6 C7 H4 119.347 no
C9 C10 H5 119.525 no
C11 C10 H5 120.776 no
C10 C11 H6 120.042 no
C12 C11 H6 119.743 no
C11 C12 H7 120.268 no
C13 C12 H7 119.173 no
C12 C13 H8 120.743 no
C14 C13 H8 119.858 no
C9 C14 H9 119.772 no
C13 C14 H9 119.963 no
C16 C17 H10 119.445 no
C18 C17 H10 120.043 no
C19 C20 H11 119.927 no
C21 C20 H11 119.935 no
N1 C23 H12 110.019 no
C24 C23 H12 109.788 no
C28 C23 H12 110.010 no
C23 C24 H13 111.025 no
C23 C24 H14 112.091 no
C25 C24 H13 110.851 no
C25 C24 H14 111.265 no
H13 C24 H14 109.492 no
C24 C25 H15 114.453 no
C26 C25 H15 113.897 no
C30 C25 H15 114.056 no
C25 C26 H16 110.650 no
C25 C26 H17 110.494 no
C27 C26 H16 111.240 no
C27 C26 H17 111.108 no
H16 C26 H17 109.494 no
C26 C27 H18 111.870 no
C26 C27 H19 112.008 no
C28 C27 H18 110.601 no
C28 C27 H19 111.137 no
H18 C27 H19 109.498 no
S1 C29 H20 116.117 no
S1 C29 H21 116.296 no
C28 C29 H20 104.286 no
C28 C29 H21 104.200 no
H20 C29 H21 107.653 no
C30 C31 H22 109.146 no
C30 C31 H23 109.853 no
C30 C31 H24 109.500 no
H22 C31 H23 109.438 no
H22 C31 H24 109.448 no
H23 C31 H24 109.441 no
C30 C32 H25 109.495 no
C30 C32 H26 109.162 no
C30 C32 H27 109.829 no
H25 C32 H26 109.444 no
H25 C32 H27 109.432 no
H26 C32 H27 109.465 no

loop_
_geom_bond_atom_site_label_1
_geom_bond_atom_site_label_2
_geom_bond_distance
_geom_bond_publ_flag
Cl1 C18 1.726(3) yes
Cl2 C19 1.724(4) yes
S1 O4 1.432(3) yes
S1 O5 1.419(2) yes
S1 N1 1.699(3) yes
S1 C29 1.773(3) yes
F1 C3 1.355(4) yes
F2 C8 1.334(4) yes
F3 C8 1.337(5) yes
F4 C8 1.326(3) yes
O1 C1 1.451(5) yes
O1 C15 1.349(3) yes
O2 C15 1.207(4) yes
O3 C22 1.209(3) yes
N1 C22 1.382(4) yes
N1 C23 1.480(3) yes
C1 C2 1.520(4) yes
C1 C9 1.529(5) yes
C2 C3 1.382(6) yes
C2 C7 1.386(4) yes
C3 C4 1.384(4) yes
C4 C5 1.389(5) yes
C4 C8 1.500(6) yes
C5 C6 1.389(6) yes
C6 C7 1.386(4) yes
C9 C10 1.390(6) yes
C9 C14 1.362(5) yes
C10 C11 1.388(5) yes
C11 C12 1.361(6) yes
C12 C13 1.376(7) yes
C13 C14 1.399(5) yes
C15 C16 1.491(6) yes
C16 C17 1.393(4) yes
C16 C21 1.396(4) yes
C17 C18 1.383(6) yes
C18 C19 1.385(4) yes
C19 C20 1.396(4) yes
C20 C21 1.384(6) yes
C21 C22 1.517(4) yes
C23 C24 1.551(5) yes
C23 C28 1.548(4) yes
C24 C25 1.536(5) yes
C25 C26 1.535(4) yes
C25 C30 1.544(4) yes
C26 C27 1.559(5) yes
C27 C28 1.543(3) yes
C28 C29 1.528(4) yes
C28 C30 1.559(6) yes
C30 C31 1.522(4) yes
C30 C32 1.530(5) yes
C1 H1 0.980 no
C5 H2 0.930 no
C6 H3 0.930 no
C7 H4 0.930 no
C10 H5 0.930 no
C11 H6 0.930 no
C12 H7 0.930 no
C13 H8 0.930 no
C14 H9 0.930 no
C17 H10 0.930 no
C20 H11 0.930 no
C23 H12 0.980 no
C24 H13 0.970 no
C24 H14 0.970 no
C25 H15 0.980 no
C26 H16 0.970 no
C26 H17 0.970 no
C27 H18 0.970 no
C27 H19 0.970 no
C29 H20 0.970 no
C29 H21 0.970 no
C31 H22 0.960 no
C31 H23 0.960 no
C31 H24 0.960 no
C32 H25 0.960 no
C32 H26 0.960 no
C32 H27 0.960 no

loop_
_geom_contact_atom_site_label_1
_geom_contact_atom_site_label_2
_geom_contact_distance
_geom_contact_publ_flag
_geom_contact_site_symmetry_2
Cl1 Cl2 3.1612(13) no .
S1 C16 3.458(3) no .
S1 C21 3.045(3) no .
S1 C30 3.560(4) no .
S1 C31 3.458(4) no .
F1 F2 2.776(3) no .
F1 F3 2.896(3) no .
F1 C1 2.778(5) no .
F1 C8 2.771(3) no .
F1 C9 3.314(4) no .
F1 C10 3.166(4) no .
F2 C3 2.936(5) no .
F2 C5 3.490(5) no .
F3 C3 2.978(5) no .
F3 C5 3.405(6) no .
F4 C5 2.724(5) no .
O1 O5 3.450(3) no .
O1 C7 2.766(3) no .
O1 C14 2.836(4) no .
O1 C17 2.733(5) no .
O2 O3 3.349(4) no .
O2 O5 3.466(3) no .
O2 N1 2.982(4) no .
O2 C1 2.689(4) no .
O2 C9 3.438(4) no .
O2 C17 3.597(5) no .
O2 C21 2.884(5) no .
O2 C22 2.764(4) no .
O2 C31 3.426(4) no .
O3 C16 3.489(3) no .
O3 C20 3.017(4) no .
O3 C23 2.735(4) no .
O3 C24 3.109(5) no .
O4 C20 3.263(4) no .
O4 C21 3.076(4) no .
O4 C22 3.091(4) no .
O4 C23 3.540(4) no .
O5 C14 3.352(5) no .
O5 C15 3.055(4) no .
O5 C16 3.094(4) no .
O5 C21 3.293(4) no .
O5 C22 3.368(3) no .
O5 C28 3.481(3) no .
O5 C31 3.194(5) no .
N1 C15 3.270(3) no .
N1 C16 3.188(3) no .
N1 C20 3.449(4) no .
N1 C25 3.577(5) no .
N1 C30 3.227(5) no .
N1 C31 3.209(5) no .
C2 C5 2.808(4) no .
C2 C10 3.374(4) no .
C2 C14 3.278(5) no .
C2 C15 3.552(5) no .
C3 C6 2.735(5) no .
C3 C9 3.264(5) no .
C4 C7 2.771(6) no .
C7 C9 3.412(4) no .
C9 C12 2.761(5) no .
C9 C15 3.229(5) no .
C9 C31 3.596(3) no .
C10 C13 2.759(6) no .
C10 C31 3.359(4) no .
C11 C14 2.756(6) no .
C11 C31 3.531(5) no .
C15 C22 2.988(4) no .
C16 C19 2.780(6) no .
C17 C20 2.772(4) no .
C18 C21 2.782(4) no .
C22 C24 3.195(5) no .
C23 C26 2.820(4) no .
C23 C31 3.079(5) no .
C24 C27 2.994(5) no .
C24 C31 2.920(4) no .
C26 C32 2.932(5) no .
C27 C32 2.864(6) no .
C29 C31 3.221(6) no .
C29 C32 3.290(6) no .
Cl1 F2 3.435(3) no 4_645
F1 F1 2.861(3) no 2_755
F1 C12 3.539(5) no 1_565
F2 Cl1 3.435(3) no 4_655
F2 C11 3.280(4) no 2_765
F2 C12 3.422(5) no 2_765
F3 C31 3.535(5) no 2_755
F4 C26 3.058(4) no 3_454
F4 C27 3.269(3) no 3_454
O3 C20 3.565(4) no 2_756
O3 C29 3.057(4) no 1_565
O4 C23 3.421(5) no 2_756
O4 C27 3.340(5) no 2_756
O4 C28 3.563(5) no 2_756
O4 C29 3.415(4) no 2_756
O5 C6 3.243(4) no 4_645
C6 O5 3.243(4) no 4_655
C11 F2 3.280(4) no 2_745
C11 C11 3.432(6) no 2_755
C12 F1 3.539(5) no 1_545
C12 F2 3.422(5) no 2_745
C20 O3 3.565(4) no 2_756
C23 O4 3.421(5) no 2_756
C26 F4 3.058(4) no 3_546
C27 F4 3.269(3) no 3_546
C27 O4 3.340(5) no 2_756
C28 O4 3.563(5) no 2_756
C29 O3 3.057(4) no 1_545
C29 O4 3.415(4) no 2_756
C31 F3 3.535(5) no 2_755
Cl1 H10 2.7759 no .
Cl2 H11 2.7892 no .
S1 H12 3.1377 no .
S1 H22 3.1926 no .
S1 H23 3.1711 no .
F1 H1 2.4911 no .
F1 H5 2.6321 no .
F3 H2 3.5905 no .
F4 H2 2.4107 no .
O1 H4 2.4546 no .
O1 H9 2.5547 no .
O1 H10 2.4084 no .
O2 H1 2.3135 no .
O2 H13 2.9010 no .
O2 H23 2.5039 no .
O3 H11 2.8613 no .
O3 H12 2.6985 no .
O3 H13 3.0053 no .
O3 H14 3.0942 no .
O4 H11 3.3673 no .
O4 H20 2.7585 no .
O4 H21 3.3082 no .
O5 H9 3.1983 no .
O5 H20 3.4451 no .
O5 H21 2.7985 no .
O5 H22 2.6703 no .
O5 H23 2.9315 no .
N1 H11 3.5700 no .
N1 H13 2.5994 no .
N1 H14 3.1909 no .
N1 H20 3.1392 no .
N1 H21 3.3403 no .
N1 H22 3.4213 no .
N1 H23 2.6045 no .
C1 H4 2.7195 no .
C1 H5 2.6400 no .
C1 H9 2.6637 no .
C2 H3 3.2457 no .
C2 H5 3.4235 no .
C2 H9 3.2715 no .
C3 H1 2.6303 no .
C3 H2 3.2305 no .
C3 H4 3.2073 no .
C3 H5 3.3981 no .
C4 H3 3.2368 no .
C5 H4 3.2429 no .
C7 H1 3.2754 no .
C7 H2 3.2508 no .
C7 H9 3.3629 no .
C8 H2 2.6826 no .
C9 H4 3.5092 no .
C9 H6 3.2418 no .
C9 H8 3.2292 no .
C9 H22 3.2499 no .
C9 H23 3.4284 no .
C9 H24 3.5258 no .
C10 H1 2.5967 no .
C10 H7 3.2249 no .
C10 H9 3.2215 no .
C10 H22 3.1705 no .
C10 H23 3.4381 no .
C10 H24 2.9312 no .
C11 H8 3.2180 no .
C11 H22 3.1576 no .
C11 H24 3.0485 no .
C12 H5 3.2241 no .
C12 H9 3.2354 no .
C12 H22 3.2254 no .
C13 H6 3.2141 no .
C13 H22 3.3170 no .
C14 H1 3.2803 no .
C14 H4 3.5327 no .
C14 H5 3.2160 no .
C14 H7 3.2339 no .
C14 H22 3.3267 no .
C15 H1 2.4450 no .
C15 H9 3.4875 no .
C15 H10 2.6536 no .
C15 H23 3.1771 no .
C16 H11 3.2446 no .
C18 H11 3.2457 no .
C19 H10 3.2351 no .
C21 H10 3.2461 no .
C22 H11 2.5797 no .
C22 H12 2.7075 no .
C22 H13 3.0152 no .
C22 H14 3.5257 no .
C22 H23 3.4734 no .
C23 H15 3.2962 no .
C23 H17 3.0054 no .
C23 H18 3.3055 no .
C23 H19 2.5560 no .
C23 H20 2.8965 no .
C23 H21 3.2482 no .
C23 H22 3.5424 no .
C23 H23 2.7291 no .
C24 H16 3.3210 no .
C24 H17 2.5546 no .
C24 H19 3.3190 no .
C24 H23 2.5429 no .
C24 H24 3.3639 no .
C25 H12 2.9643 no .
C25 H18 3.0519 no .
C25 H19 3.1222 no .
C25 H22 3.3824 no .
C25 H23 2.7279 no .
C25 H24 2.8121 no .
C25 H25 3.3692 no .
C25 H26 2.9392 no .
C25 H27 2.6471 no .
C26 H12 2.9394 no .
C26 H13 3.3351 no .
C26 H14 2.6421 no .
C26 H26 3.5286 no .
C26 H27 2.5027 no .
C27 H12 2.4559 no .
C27 H14 3.3617 no .
C27 H15 3.2997 no .
C27 H20 2.5423 no .
C27 H21 2.9810 no .
C27 H25 3.1456 no .
C27 H27 2.5479 no .
C28 H13 3.0039 no .
C28 H14 3.1508 no .
C28 H15 3.1675 no .
C28 H16 3.0905 no .
C28 H17 3.0214 no .
C28 H22 2.8714 no .
C28 H23 2.7767 no .
C28 H24 3.4237 no .
C28 H25 2.7096 no .
C28 H26 3.3829 no .
C28 H27 2.7987 no .
C29 H12 2.9083 no .
C29 H18 2.7962 no .
C29 H19 2.9123 no .
C29 H22 3.0008 no .
C29 H23 3.3713 no .
C29 H25 2.9561 no .
C30 H12 3.2481 no .
C30 H13 2.6940 no .
C30 H14 3.2590 no .
C30 H16 2.8159 no .
C30 H17 3.2325 no .
C30 H18 2.7369 no .
C30 H19 3.2604 no .
C30 H20 3.3491 no .
C30 H21 2.6348 no .
C31 H5 3.5831 no .
C31 H13 2.6788 no .
C31 H15 2.8465 no .
C31 H21 3.0975 no .
C31 H25 2.7363 no .
C31 H26 2.5046 no .
C31 H27 3.2758 no .
C32 H15 2.8697 no .
C32 H16 2.8401 no .
C32 H18 2.6585 no .
C32 H21 2.8469 no .
C32 H22 2.6017 no .
C32 H23 3.2916 no .
C32 H24 2.6228 no .
H1 H4 3.5352 no .
H1 H5 2.3978 no .
H1 H9 3.5452 no .
H1 H23 3.5032 no .
H2 H3 2.3272 no .
H3 H4 2.3001 no .
H4 H9 2.9893 no .
H4 H10 2.8651 no .
H5 H6 2.3292 no .
H5 H23 3.5714 no .
H5 H24 3.0041 no .
H6 H7 2.2909 no .
H6 H24 3.1857 no .
H7 H8 2.3052 no .
H8 H9 2.3268 no .
H12 H13 2.7959 no .
H12 H14 2.2556 no .
H12 H17 2.8717 no .
H12 H18 3.3672 no .
H12 H19 2.1899 no .
H12 H20 3.0007 no .
H13 H15 2.4068 no .
H13 H17 3.4677 no .
H13 H22 3.5093 no .
H13 H23 2.0759 no .
H13 H24 3.0187 no .
H14 H15 2.5293 no .
H14 H16 3.4802 no .
H14 H17 2.3487 no .
H14 H19 3.4928 no .
H14 H23 3.4727 no .
H15 H16 2.3453 no .
H15 H17 2.5754 no .
H15 H23 3.0537 no .
H15 H24 2.7475 no .
H15 H26 2.9160 no .
H15 H27 2.9203 no .
H16 H18 2.2740 no .
H16 H19 2.7477 no .
H16 H25 3.5776 no .
H16 H26 3.3235 no .
H16 H27 2.1682 no .
H17 H18 2.7907 no .
H17 H19 2.2734 no .
H17 H27 3.4578 no .
H18 H20 2.6101 no .
H18 H21 2.8894 no .
H18 H25 2.7739 no .
H18 H26 3.5709 no .
H18 H27 2.1814 no .
H19 H20 2.5763 no .
H19 H21 3.4722 no .
H19 H27 3.4927 no .
H20 H25 3.4640 no .
H21 H22 2.6745 no .
H21 H23 3.4856 no .
H21 H25 2.2811 no .
H21 H27 3.3172 no .
H22 H25 2.5448 no .
H22 H26 2.6939 no .
H22 H27 3.5219 no .
H23 H25 3.5902 no .
H23 H26 3.4172 no .
H24 H25 3.0573 no .
H24 H26 2.3212 no .
H24 H27 3.4332 no .
Cl1 H6 3.3665 no 3_455
Cl2 H14 3.0978 no 2_756
Cl2 H15 2.8646 no 3_455
Cl2 H17 3.3347 no 2_756
Cl2 H18 3.0894 no 2_766
Cl2 H26 3.2828 no 3_455
S1 H3 3.5213 no 4_645
F1 H5 2.9466 no 2_755
F1 H7 2.8469 no 1_565
F2 H6 2.6786 no 2_765
F2 H7 2.9650 no 2_765
F2 H26 3.0734 no 2_765
F3 H5 3.1368 no 2_755
F3 H13 3.3779 no 2_755
F3 H15 3.3385 no 2_755
F3 H23 3.3735 no 2_755
F3 H24 2.8640 no 2_755
F4 H16 3.0441 no 3_454
F4 H17 2.5869 no 3_454
F4 H18 3.4335 no 3_454
F4 H19 2.8945 no 3_454
F4 H26 3.0163 no 2_765
O1 H8 3.1255 no 1_565
O2 H7 3.2913 no 1_565
O2 H8 3.3752 no 1_565
O3 H11 2.6385 no 2_756
O3 H20 2.8445 no 1_565
O3 H21 2.4087 no 1_565
O3 H25 3.3737 no 1_565
O4 H2 3.0608 no 4_645
O4 H12 2.7030 no 2_756
O4 H19 2.5361 no 2_756
O4 H20 2.7229 no 2_756
O5 H2 3.4283 no 4_645
O5 H3 2.4336 no 4_645
C1 H7 3.1268 no 1_565
C1 H8 3.3463 no 1_565
C2 H7 3.3803 no 1_565
C2 H8 3.3166 no 1_565
C3 H7 3.2695 no 1_565
C6 H9 3.0846 no 4_655
C7 H9 3.0740 no 4_655
C10 H5 3.4914 no 2_755
C10 H6 3.4394 no 2_755
C11 H6 2.9243 no 2_755
C12 H1 3.1044 no 1_545
C12 H6 3.5793 no 2_755
C13 H1 3.4624 no 1_545
C13 H3 3.5223 no 4_645
C13 H4 3.4452 no 4_645
C14 H3 3.2333 no 4_645
C14 H4 3.2863 no 4_645
C14 H10 3.5280 no 4_645
C15 H8 3.1976 no 1_565
C20 H12 3.0781 no 2_756
C22 H11 3.4224 no 2_756
C22 H21 3.3117 no 1_565
C23 H11 3.3772 no 2_756
C24 H16 3.1841 no 4_756
C24 H25 3.5568 no 1_565
C25 H16 3.2943 no 4_756
C25 H27 3.3741 no 4_756
C26 H14 3.5397 no 4_746
C26 H26 3.5980 no 4_756
C26 H27 2.9477 no 4_756
C29 H20 3.5521 no 2_756
C32 H16 3.5039 no 4_746
C32 H17 3.0201 no 4_746
H1 C12 3.1044 no 1_565
H1 C13 3.4624 no 1_565
H1 H7 2.3059 no 1_565
H1 H8 3.0601 no 1_565
H2 O4 3.0608 no 4_655
H2 O5 3.4283 no 4_655
H2 H19 2.8206 no 3_454
H3 S1 3.5213 no 4_655
H3 O5 2.4336 no 4_655
H3 C13 3.5223 no 4_655
H3 C14 3.2333 no 4_655
H3 H8 3.1766 no 4_655
H3 H9 2.6296 no 4_655
H4 C13 3.4452 no 4_655
H4 C14 3.2864 no 4_655
H4 H8 2.9225 no 4_655
H4 H9 2.5981 no 4_655
H4 H10 3.5087 no 4_645
H5 F1 2.9466 no 2_755
H5 F3 3.1368 no 2_755
H5 C10 3.4914 no 2_755
H5 H5 2.9749 no 2_755
H5 H6 3.5164 no 2_755
H6 Cl1 3.3665 no 3_545
H6 F2 2.6786 no 2_745
H6 C10 3.4394 no 2_755
H6 C11 2.9243 no 2_755
H6 C12 3.5793 no 2_755
H6 H5 3.5164 no 2_755
H6 H6 2.6197 no 2_755
H7 F1 2.8469 no 1_545
H7 F2 2.9650 no 2_745
H7 O2 3.2913 no 1_545
H7 C1 3.1268 no 1_545
H7 C2 3.3803 no 1_545
H7 C3 3.2695 no 1_545
H7 H1 2.3059 no 1_545
H8 O1 3.1255 no 1_545
H8 O2 3.3752 no 1_545
H8 C1 3.3463 no 1_545
H8 C2 3.3166 no 1_545
H8 C15 3.1976 no 1_545
H8 H1 3.0601 no 1_545
H8 H3 3.1766 no 4_645
H8 H4 2.9225 no 4_645
H9 C6 3.0846 no 4_645
H9 C7 3.0740 no 4_645
H9 H3 2.6296 no 4_645
H9 H4 2.5981 no 4_645
H9 H10 3.2003 no 4_645
H10 C14 3.5280 no 4_655
H10 H4 3.5087 no 4_655
H10 H9 3.2003 no 4_655
H11 O3 2.6385 no 2_756
H11 C22 3.4224 no 2_756
H11 C23 3.3772 no 2_756
H11 H12 2.5598 no 2_756
H11 H14 3.4745 no 2_756
H11 H20 3.5273 no 2_766
H12 O4 2.7030 no 2_756
H12 C20 3.0781 no 2_756
H12 H11 2.5598 no 2_756
H13 F3 3.3779 no 2_755
H13 H16 3.3399 no 4_756
H13 H25 3.0052 no 1_565
H14 Cl2 3.0978 no 2_756
H14 C26 3.5397 no 4_756
H14 H11 3.4745 no 2_756
H14 H16 2.6100 no 4_756
H14 H25 3.2100 no 1_565
H14 H27 3.4603 no 1_565
H14 H27 3.4032 no 4_756
H15 Cl2 2.8646 no 3_545
H15 F3 3.3385 no 2_755
H15 H16 2.8631 no 4_756
H15 H18 3.2777 no 4_756
H15 H27 3.0854 no 4_756
H16 F4 3.0441 no 3_546
H16 C24 3.1841 no 4_746
H16 C25 3.2943 no 4_746
H16 C32 3.5039 no 4_756
H16 H13 3.3399 no 4_746
H16 H14 2.6100 no 4_746
H16 H15 2.8631 no 4_746
H16 H17 3.3378 no 4_746
H16 H25 3.5737 no 4_756
H16 H26 3.5616 no 4_756
H16 H27 2.8659 no 4_756
H17 Cl2 3.3347 no 2_756
H17 F4 2.5869 no 3_546
H17 C32 3.0201 no 4_756
H17 H16 3.3378 no 4_756
H17 H25 3.4828 no 4_756
H17 H26 2.8104 no 4_756
H17 H27 2.4155 no 4_756
H18 Cl2 3.0894 no 2_746
H18 F4 3.4335 no 3_546
H18 H15 3.2777 no 4_746
H19 F4 2.8945 no 3_546
H19 O4 2.5361 no 2_756
H19 H2 2.8206 no 3_546
H20 O3 2.8445 no 1_545
H20 O4 2.7229 no 2_756
H20 C29 3.5521 no 2_756
H20 H11 3.5273 no 2_746
H20 H20 2.8533 no 2_756
H21 O3 2.4087 no 1_545
H21 C22 3.3117 no 1_545
H23 F3 3.3735 no 2_755
H24 F3 2.8640 no 2_755
H25 O3 3.3737 no 1_545
H25 C24 3.5568 no 1_545
H25 H13 3.0052 no 1_545
H25 H14 3.2100 no 1_545
H25 H16 3.5737 no 4_746
H25 H17 3.4828 no 4_746
H26 Cl2 3.2828 no 3_545
H26 F2 3.0734 no 2_745
H26 F4 3.0163 no 2_745
H26 C26 3.5980 no 4_746
H26 H16 3.5616 no 4_746
H26 H17 2.8104 no 4_746
H27 C25 3.3741 no 4_746
H27 C26 2.9477 no 4_746
H27 H14 3.4603 no 1_545
H27 H14 3.4032 no 4_746
H27 H15 3.0854 no 4_746
H27 H16 2.8659 no 4_746
H27 H17 2.4155 no 4_746

loop_
_geom_torsion_atom_site_label_1
_geom_torsion_atom_site_label_2
_geom_torsion_atom_site_label_3
_geom_torsion_atom_site_label_4
_geom_torsion
_geom_torsion_publ_flag
O4 S1 N1 C22 -45.1(2) no
O4 S1 N1 C23 110.15(18) no
O4 S1 C29 C28 -127.59(18) no
O5 S1 N1 C22 83.9(3) no
O5 S1 N1 C23 -120.81(17) no
O5 S1 C29 C28 99.51(19) no
N1 S1 C29 C28 -14.2(2) no
C29 S1 N1 C22 -159.7(2) no
C29 S1 N1 C23 -4.4(3) no
C1 O1 C15 O2 3.8(4) no
C1 O1 C15 C16 -179.91(19) no
C15 O1 C1 C2 -144.3(2) no
C15 O1 C1 C9 94.9(3) no
S1 N1 C22 O3 153.4(3) no
S1 N1 C22 C21 -23.2(4) no
S1 N1 C23 C24 136.07(18) no
S1 N1 C23 C28 21.3(3) no
C22 N1 C23 C24 -67.6(4) no
C22 N1 C23 C28 177.7(3) no
C23 N1 C22 O3 -0.4(5) no
C23 N1 C22 C21 -177.1(3) no
O1 C1 C2 C3 157.1(3) no
O1 C1 C2 C7 -26.2(4) no
O1 C1 C9 C10 -146.95(19) no
O1 C1 C9 C14 34.8(3) no
C2 C1 C9 C10 95.2(3) no
C2 C1 C9 C14 -83.0(4) no
C9 C1 C2 C3 -83.1(4) no
C9 C1 C2 C7 93.7(4) no
C1 C2 C3 F1 -1.3(4) no
C1 C2 C3 C4 177.1(3) no
C1 C2 C7 C6 -177.0(3) no
C3 C2 C7 C6 -0.1(5) no
C7 C2 C3 F1 -178.3(3) no
C7 C2 C3 C4 0.1(5) no
F1 C3 C4 C5 179.1(3) no
F1 C3 C4 C8 0.8(4) no
C2 C3 C4 C5 0.7(5) no
C2 C3 C4 C8 -177.6(3) no
C3 C4 C5 C6 -1.5(5) no
C3 C4 C8 F2 -55.7(4) no
C3 C4 C8 F3 63.8(4) no
C3 C4 C8 F4 -176.0(3) no
C5 C4 C8 F2 126.0(3) no
C5 C4 C8 F3 -114.5(3) no
C5 C4 C8 F4 5.7(5) no
C8 C4 C5 C6 176.8(3) no
C4 C5 C6 C7 1.6(5) no
C5 C6 C7 C2 -0.7(5) no
C1 C9 C10 C11 -179.2(2) no
C1 C9 C14 C13 179.1(2) no
C10 C9 C14 C13 0.9(4) no
C14 C9 C10 C11 -0.9(4) no
C9 C10 C11 C12 0.2(4) no
C10 C11 C12 C13 0.6(5) no
C11 C12 C13 C14 -0.7(5) no
C12 C13 C14 C9 -0.1(5) no
O1 C15 C16 C17 -17.6(4) no
O1 C15 C16 C21 166.0(2) no
O2 C15 C16 C17 158.7(3) no
O2 C15 C16 C21 -17.7(4) no
C15 C16 C17 C18 -175.5(3) no
C15 C16 C21 C20 172.3(2) no
C15 C16 C21 C22 -8.3(4) no
C17 C16 C21 C20 -4.1(4) no
C17 C16 C21 C22 175.3(3) no
C21 C16 C17 C18 0.9(4) no
C16 C17 C18 Cl1 -178.6(3) no
C16 C17 C18 C19 2.5(4) no
Cl1 C18 C19 Cl2 -0.7(4) no
Cl1 C18 C19 C20 178.51(18) no
C17 C18 C19 Cl2 178.3(3) no
C17 C18 C19 C20 -2.5(4) no
Cl2 C19 C20 C21 178.49(17) no
C18 C19 C20 C21 -0.7(4) no
C19 C20 C21 C16 4.0(4) no
C19 C20 C21 C22 -175.4(3) no
C16 C21 C22 O3 118.5(4) no
C16 C21 C22 N1 -64.9(4) no
C20 C21 C22 O3 -62.1(4) no
C20 C21 C22 N1 114.5(3) no
N1 C23 C24 C25 -126.7(2) no
N1 C23 C28 C27 -156.5(3) no
N1 C23 C28 C29 -31.2(3) no
N1 C23 C28 C30 96.7(3) no
C24 C23 C28 C27 80.0(3) no
C24 C23 C28 C29 -154.65(17) no
C24 C23 C28 C30 -26.73(17) no
C28 C23 C24 C25 -9.76(19) no
C23 C24 C25 C26 -64.8(2) no
C23 C24 C25 C30 43.6(3) no
C24 C25 C26 C27 75.6(3) no
C24 C25 C30 C28 -57.4(3) no
C24 C25 C30 C31 63.3(4) no
C24 C25 C30 C32 -173.4(3) no
C26 C25 C30 C28 54.3(3) no
C26 C25 C30 C31 175.1(3) no
C26 C25 C30 C32 -61.6(4) no
C30 C25 C26 C27 -32.2(3) no
C25 C26 C27 C28 -4.8(3) no
C26 C27 C28 C23 -68.8(3) no
C26 C27 C28 C29 171.5(3) no
C26 C27 C28 C30 39.9(3) no
C23 C28 C29 S1 28.0(3) no
C23 C28 C30 C25 50.94(16) no
C23 C28 C30 C31 -67.6(3) no
C23 C28 C30 C32 168.66(14) no
C27 C28 C29 S1 145.6(3) no
C27 C28 C30 C25 -57.66(19) no
C27 C28 C30 C31 -176.23(19) no
C27 C28 C30 C32 60.1(3) no
C29 C28 C30 C25 171.99(18) no
C29 C28 C30 C31 53.4(3) no
C29 C28 C30 C32 -70.3(3) no
C30 C28 C29 S1 -91.2(3) no
